data_1502392
loop_
_publ_author_name
'Morris, Erin N.'
'Nenninger, E. Katherine'
'Pike, Robert D.'
'Scheerer, Jonathan R.'

_publ_section_title
;
 Diels-Alder cycloaddition of chiral nonracemic 2,5-diketopiperazine
 dienes.
;
_journal_issue 16
_journal_name_full 'Organic letters'
_journal_page_first 4430
_journal_page_last 4433
_journal_paper_doi 10.1021/ol201768f
_journal_volume 13
_journal_year 2011
_chemical_formula_moiety 'C21 H23 N3 O5'
_chemical_formula_sum 'C21 H23 N3 O5'
_chemical_formula_weight 397.42
_chemical_name_systematic
; 
 ? 
;
_space_group_IT_number 4
_symmetry_cell_setting monoclinic
_symmetry_space_group_name_Hall 'P 2yb'
_symmetry_space_group_name_H-M 'P 1 21 1'
_atom_sites_solution_hydrogens geom
_atom_sites_solution_primary direct
_atom_sites_solution_secondary difmap
_audit_creation_method SHELXL-97
_cell_angle_alpha 90.00
_cell_angle_beta 106.1800(10)
_cell_angle_gamma 90.00
_cell_formula_units_Z 2
_cell_length_a 11.0839(2)
_cell_length_b 7.54050(10)
_cell_length_c 12.2852(2)
_cell_measurement_reflns_used 9183
_cell_measurement_temperature 100(2)
_cell_measurement_theta_max 68.33
_cell_measurement_theta_min 3.75
_cell_volume 986.10(3)
_computing_cell_refinement 'SAINTPLUS (Bruker AXS, 2004)'
_computing_data_collection 'APEX2 (Bruker AXS, 2004)'
_computing_data_reduction SAINTPLUS
_computing_molecular_graphics 'ORTEP3 (Farrugia, 1997)'
_computing_publication_material 'SHELXL97 (Sheldrick, 1997)'
_computing_structure_refinement 'XSHELL (Bruker, 2004)'
_computing_structure_solution 'SHELXS97 (Sheldrick, 1997)'
_diffrn_ambient_temperature 100(2)
_diffrn_measured_fraction_theta_full 0.985
_diffrn_measured_fraction_theta_max 0.985
_diffrn_measurement_device_type 'Bruker SMART APEX II CCD'
_diffrn_measurement_method '\w and \y'
_diffrn_radiation_monochromator graphite
_diffrn_radiation_source 'fine-focus sealed tube'
_diffrn_radiation_type CuK\a
_diffrn_radiation_wavelength 1.54178
_diffrn_reflns_av_R_equivalents 0.0245
_diffrn_reflns_av_sigmaI/netI 0.0230
_diffrn_reflns_limit_h_max 13
_diffrn_reflns_limit_h_min -13
_diffrn_reflns_limit_k_max 9
_diffrn_reflns_limit_k_min -8
_diffrn_reflns_limit_l_max 14
_diffrn_reflns_limit_l_min -14
_diffrn_reflns_number 10918
_diffrn_reflns_theta_full 67.00
_diffrn_reflns_theta_max 67.00
_diffrn_reflns_theta_min 3.75
_diffrn_standards_number 0
_exptl_absorpt_coefficient_mu 0.800
_exptl_absorpt_correction_T_max 0.9004
_exptl_absorpt_correction_T_min 0.7270
_exptl_absorpt_correction_type numerical
_exptl_absorpt_process_details 'SADABS (Sheldrick, 2004)'
_exptl_crystal_colour prism
_exptl_crystal_density_diffrn 1.338
_exptl_crystal_density_method 'not measured'
_exptl_crystal_description colorless
_exptl_crystal_F_000 420
_exptl_crystal_size_max 0.43
_exptl_crystal_size_mid 0.22
_exptl_crystal_size_min 0.13
_refine_diff_density_max 0.204
_refine_diff_density_min -0.198
_refine_diff_density_rms 0.045
_refine_ls_abs_structure_details 'Flack H D (1983), Acta Cryst. A39, 876-881'
_refine_ls_abs_structure_Flack 0.20(12)
_refine_ls_extinction_method none
_refine_ls_goodness_of_fit_ref 1.053
_refine_ls_hydrogen_treatment refall
_refine_ls_matrix_type full
_refine_ls_number_parameters 354
_refine_ls_number_reflns 3103
_refine_ls_number_restraints 1
_refine_ls_restrained_S_all 1.052
_refine_ls_R_factor_all 0.0249
_refine_ls_R_factor_gt 0.0247
_refine_ls_shift/su_max 0.000
_refine_ls_shift/su_mean 0.000
_refine_ls_structure_factor_coef Fsqd
_refine_ls_weighting_details 'calc w=1/[\s^2^(Fo^2^)+(0.0376P)^2^+0.1604P] where P=(Fo^2^+2Fc^2^)/3'
_refine_ls_weighting_scheme calc
_refine_ls_wR_factor_gt 0.0620
_refine_ls_wR_factor_ref 0.0621
_reflns_number_gt 3073
_reflns_number_total 3103
_reflns_threshold_expression >2sigma(I)
_cod_data_source_file ol201768f_si_002.cif
_cod_data_source_block p21
_cod_original_sg_symbol_H-M P2(1)
_cod_database_code 1502392

loop_
_symmetry_equiv_pos_as_xyz
'x, y, z'
'-x, y+1/2, -z'

loop_
_atom_site_label
_atom_site_type_symbol
_atom_site_fract_x
_atom_site_fract_y
_atom_site_fract_z
_atom_site_U_iso_or_equiv
_atom_site_adp_type
_atom_site_occupancy
_atom_site_symmetry_multiplicity
_atom_site_calc_flag
O1 O 0.62748(9) 0.10133(14) 0.41255(7) 0.0194(2) Uani 1 1 d
O2 O 0.68150(9) 0.03623(14) 0.09245(8) 0.0211(2) Uani 1 1 d
O3 O 0.58625(9) 0.58731(13) 0.10679(8) 0.0199(2) Uani 1 1 d
O4 O 0.20084(9) 0.40017(14) 0.24284(8) 0.0211(2) Uani 1 1 d
O5 O 0.37678(10) -0.14278(14) 0.22473(9) 0.0254(2) Uani 1 1 d
N1 N 0.27209(10) 0.11127(17) 0.24852(9) 0.0153(2) Uani 1 1 d
N2 N 0.52795(10) 0.36284(15) 0.33920(9) 0.0162(2) Uani 1 1 d
N3 N 0.62039(10) 0.29328(15) 0.15619(10) 0.0152(2) Uani 1 1 d
C1 C 0.56720(12) 0.45434(19) 0.15694(11) 0.0156(3) Uani 1 1 d
C2 C 0.47315(12) 0.44467(19) 0.22740(11) 0.0158(3) Uani 1 1 d
C3 C 0.57640(12) 0.21303(19) 0.32843(11) 0.0156(3) Uani 1 1 d
C4 C 0.56917(12) 0.14942(19) 0.21036(11) 0.0154(3) Uani 1 1 d
C5 C 0.64620(13) -0.0082(2) 0.19262(12) 0.0199(3) Uani 1 1 d
C6 C 0.69713(13) 0.2232(2) 0.08503(11) 0.0168(3) Uani 1 1 d
C7 C 0.83696(12) 0.2791(2) 0.12136(11) 0.0203(3) Uani 1 1 d
C8 C 0.89559(14) 0.2545(2) 0.24914(12) 0.0262(3) Uani 1 1 d
C9 C 0.90481(15) 0.1619(3) 0.05497(14) 0.0286(4) Uani 1 1 d
C10 C 0.85082(14) 0.4725(2) 0.08998(15) 0.0290(4) Uani 1 1 d
C11 C 0.62011(15) 0.1570(2) 0.52405(12) 0.0252(3) Uani 1 1 d
C12 C 0.42505(12) 0.1389(2) 0.14937(11) 0.0153(3) Uani 1 1 d
C13 C 0.36806(12) 0.32184(19) 0.15702(11) 0.0158(3) Uani 1 1 d
C14 C 0.26984(12) 0.29156(19) 0.22017(11) 0.0165(3) Uani 1 1 d
C15 C 0.35922(12) 0.01371(19) 0.20967(11) 0.0169(3) Uani 1 1 d
C16 C 0.20029(12) 0.0350(2) 0.31771(11) 0.0171(3) Uani 1 1 d
C17 C 0.21035(13) 0.1076(2) 0.42369(11) 0.0199(3) Uani 1 1 d
C18 C 0.14447(13) 0.0300(2) 0.49222(12) 0.0244(3) Uani 1 1 d
C19 C 0.07046(14) -0.1184(2) 0.45527(13) 0.0277(3) Uani 1 1 d
C20 C 0.06202(14) -0.1902(2) 0.34962(13) 0.0262(3) Uani 1 1 d
C21 C 0.12704(12) -0.1131(2) 0.27989(12) 0.0203(3) Uani 1 1 d
H2 H 0.4430(14) 0.559(2) 0.2340(12) 0.011(3) Uiso 1 1 d
H5A H 0.5986(16) -0.123(2) 0.1771(13) 0.021(4) Uiso 1 1 d
H5B H 0.7229(15) -0.023(2) 0.2599(13) 0.019(4) Uiso 1 1 d
H6 H 0.6596(14) 0.257(2) 0.0066(13) 0.012(4) Uiso 1 1 d
H8A H 0.8983(17) 0.125(3) 0.2697(15) 0.034(5) Uiso 1 1 d
H8B H 0.9811(17) 0.302(3) 0.2707(15) 0.027(4) Uiso 1 1 d
H8C H 0.8456(17) 0.320(3) 0.2909(15) 0.034(5) Uiso 1 1 d
H9A H 0.9065(17) 0.038(3) 0.0753(14) 0.025(4) Uiso 1 1 d
H9B H 0.9896(19) 0.208(3) 0.0661(17) 0.038(5) Uiso 1 1 d
H9C H 0.8624(19) 0.177(3) -0.0266(18) 0.037(5) Uiso 1 1 d
H10A H 0.943(2) 0.502(3) 0.1073(16) 0.043(6) Uiso 1 1 d
H10B H 0.8173(19) 0.494(3) 0.0092(17) 0.039(5) Uiso 1 1 d
H10C H 0.8100(18) 0.559(3) 0.1241(16) 0.035(5) Uiso 1 1 d
H11A H 0.6746(19) 0.069(3) 0.5778(16) 0.040(5) Uiso 1 1 d
H11B H 0.6495(17) 0.278(3) 0.5398(15) 0.029(5) Uiso 1 1 d
H11C H 0.532(2) 0.164(3) 0.5271(17) 0.042(5) Uiso 1 1 d
H12 H 0.4143(13) 0.102(2) 0.0748(13) 0.013(3) Uiso 1 1 d
H13 H 0.3300(14) 0.374(2) 0.0873(13) 0.014(4) Uiso 1 1 d
H17 H 0.2599(18) 0.210(3) 0.4454(16) 0.032(5) Uiso 1 1 d
H18 H 0.1528(15) 0.078(2) 0.5688(15) 0.026(4) Uiso 1 1 d
H19 H 0.0277(17) -0.174(3) 0.5052(17) 0.036(5) Uiso 1 1 d
H20 H 0.0139(17) -0.302(3) 0.3213(14) 0.028(5) Uiso 1 1 d
H21 H 0.1243(15) -0.163(2) 0.2054(14) 0.021(4) Uiso 1 1 d

loop_
_atom_site_aniso_label
_atom_site_aniso_U_11
_atom_site_aniso_U_22
_atom_site_aniso_U_33
_atom_site_aniso_U_23
_atom_site_aniso_U_13
_atom_site_aniso_U_12
O1 0.0239(5) 0.0178(5) 0.0161(4) 0.0032(4) 0.0049(4) 0.0012(4)
O2 0.0252(5) 0.0191(5) 0.0223(5) -0.0031(4) 0.0123(4) 0.0007(4)
O3 0.0246(5) 0.0175(6) 0.0205(5) 0.0009(4) 0.0111(4) -0.0018(4)
O4 0.0182(4) 0.0184(5) 0.0291(5) 0.0005(4) 0.0106(4) 0.0032(4)
O5 0.0296(5) 0.0141(6) 0.0386(6) 0.0010(5) 0.0194(5) 0.0010(4)
N1 0.0155(5) 0.0153(6) 0.0163(5) -0.0004(5) 0.0068(4) 0.0005(5)
N2 0.0184(5) 0.0159(6) 0.0145(5) -0.0010(5) 0.0048(4) -0.0014(5)
N3 0.0159(5) 0.0150(6) 0.0170(5) 0.0006(5) 0.0082(4) -0.0010(5)
C1 0.0164(6) 0.0167(7) 0.0139(6) -0.0014(6) 0.0043(5) -0.0009(5)
C2 0.0188(6) 0.0120(7) 0.0184(6) -0.0001(5) 0.0080(5) 0.0010(6)
C3 0.0148(6) 0.0159(7) 0.0158(6) -0.0002(5) 0.0037(5) -0.0031(5)
C4 0.0170(6) 0.0142(7) 0.0161(6) 0.0008(6) 0.0064(5) -0.0013(5)
C5 0.0223(7) 0.0163(8) 0.0239(7) 0.0008(6) 0.0112(6) 0.0022(6)
C6 0.0184(6) 0.0177(7) 0.0160(7) -0.0008(6) 0.0078(6) 0.0025(6)
C7 0.0155(6) 0.0282(9) 0.0179(7) -0.0012(6) 0.0060(5) 0.0005(6)
C8 0.0173(7) 0.0394(11) 0.0211(7) -0.0027(7) 0.0044(6) 0.0004(7)
C9 0.0206(7) 0.0409(11) 0.0281(8) -0.0040(7) 0.0131(6) 0.0019(7)
C10 0.0169(7) 0.0330(10) 0.0368(9) 0.0027(8) 0.0070(6) -0.0041(7)
C11 0.0316(8) 0.0290(9) 0.0148(7) 0.0029(6) 0.0060(6) -0.0048(7)
C12 0.0171(6) 0.0157(7) 0.0141(6) -0.0019(5) 0.0063(5) -0.0013(5)
C13 0.0169(6) 0.0165(7) 0.0146(6) 0.0020(6) 0.0056(5) 0.0018(6)
C14 0.0147(6) 0.0190(8) 0.0152(6) 0.0000(6) 0.0032(5) -0.0008(6)
C15 0.0172(6) 0.0169(8) 0.0170(6) -0.0027(6) 0.0055(5) -0.0004(6)
C16 0.0148(6) 0.0192(8) 0.0185(6) 0.0061(6) 0.0064(5) 0.0024(6)
C17 0.0196(6) 0.0209(8) 0.0198(6) 0.0004(6) 0.0064(5) 0.0015(6)
C18 0.0253(7) 0.0302(9) 0.0201(7) 0.0016(7) 0.0105(5) 0.0051(7)
C19 0.0241(7) 0.0361(9) 0.0264(7) 0.0078(7) 0.0127(6) -0.0032(7)
C20 0.0223(7) 0.0282(9) 0.0287(7) 0.0034(7) 0.0079(6) -0.0060(7)
C21 0.0182(6) 0.0224(8) 0.0208(7) 0.0013(6) 0.0064(5) -0.0005(6)

loop_
_atom_type_symbol
_atom_type_description
_atom_type_scat_dispersion_real
_atom_type_scat_dispersion_imag
_atom_type_scat_source
C C 0.0181 0.0091 'International Tables Vol C Tables 4.2.6.8 and 6.1.1.4'
H H 0.0000 0.0000 'International Tables Vol C Tables 4.2.6.8 and 6.1.1.4'
N N 0.0311 0.0180 'International Tables Vol C Tables 4.2.6.8 and 6.1.1.4'
O O 0.0492 0.0322 'International Tables Vol C Tables 4.2.6.8 and 6.1.1.4'

loop_
_geom_angle_atom_site_label_1
_geom_angle_atom_site_label_2
_geom_angle_atom_site_label_3
_geom_angle
C3 O1 C11 115.12(11)
C6 O2 C5 110.71(11)
C15 N1 C14 113.03(11)
C15 N1 C16 122.70(12)
C14 N1 C16 124.10(11)
C3 N2 C2 110.54(11)
C1 N3 C4 115.89(10)
C1 N3 C6 130.55(12)
C4 N3 C6 111.30(11)
O3 C1 N3 126.53(12)
O3 C1 C2 124.26(13)
N3 C1 C2 109.16(12)
N2 C2 C1 112.22(11)
N2 C2 C13 108.68(11)
C1 C2 C13 103.73(10)
N2 C2 H2 111.7(9)
C1 C2 H2 108.7(9)
C13 C2 H2 111.6(9)
N2 C3 O1 125.53(12)
N2 C3 C4 118.10(12)
O1 C3 C4 116.26(12)
N3 C4 C3 106.11(11)
N3 C4 C5 102.13(10)
C3 C4 C5 120.46(11)
N3 C4 C12 107.00(11)
C3 C4 C12 104.47(10)
C5 C4 C12 115.62(11)
O2 C5 C4 103.89(11)
O2 C5 H5A 107.1(9)
C4 C5 H5A 114.6(9)
O2 C5 H5B 111.0(9)
C4 C5 H5B 110.2(10)
H5A C5 H5B 109.9(14)
O2 C6 N3 102.46(11)
O2 C6 C7 112.37(12)
N3 C6 C7 115.31(12)
O2 C6 H6 107.4(10)
N3 C6 H6 109.6(9)
C7 C6 H6 109.3(9)
C10 C7 C9 108.50(13)
C10 C7 C8 109.26(13)
C9 C7 C8 110.11(12)
C10 C7 C6 110.52(12)
C9 C7 C6 106.85(12)
C8 C7 C6 111.53(11)
C7 C8 H8A 110.4(10)
C7 C8 H8B 109.6(10)
H8A C8 H8B 109.2(15)
C7 C8 H8C 109.5(11)
H8A C8 H8C 109.7(16)
H8B C8 H8C 108.6(16)
C7 C9 H9A 113.4(11)
C7 C9 H9B 108.5(12)
H9A C9 H9B 111.0(17)
C7 C9 H9C 107.9(12)
H9A C9 H9C 110.0(16)
H9B C9 H9C 105.6(16)
C7 C10 H10A 108.8(12)
C7 C10 H10B 112.2(13)
H10A C10 H10B 104.9(16)
C7 C10 H10C 116.5(12)
H10A C10 H10C 109.6(17)
H10B C10 H10C 104.2(17)
O1 C11 H11A 104.2(11)
O1 C11 H11B 110.8(11)
H11A C11 H11B 112.4(16)
O1 C11 H11C 111.4(12)
H11A C11 H11C 115.2(16)
H11B C11 H11C 103.0(16)
C15 C12 C13 105.64(10)
C15 C12 C4 111.42(11)
C13 C12 C4 107.97(11)
C15 C12 H12 110.4(10)
C13 C12 H12 112.8(10)
C4 C12 H12 108.6(9)
C14 C13 C12 105.22(11)
C14 C13 C2 109.81(11)
C12 C13 C2 108.29(10)
C14 C13 H13 109.2(9)
C12 C13 H13 114.3(10)
C2 C13 H13 109.9(10)
O4 C14 N1 124.77(12)
O4 C14 C13 127.37(13)
N1 C14 C13 107.87(11)
O5 C15 N1 124.13(13)
O5 C15 C12 127.64(13)
N1 C15 C12 108.22(11)
C21 C16 C17 121.31(13)
C21 C16 N1 119.65(12)
C17 C16 N1 118.98(12)
C16 C17 C18 118.99(14)
C16 C17 H17 118.4(12)
C18 C17 H17 122.5(12)
C19 C18 C17 120.31(14)
C19 C18 H18 119.7(10)
C17 C18 H18 120.0(10)
C20 C19 C18 120.08(14)
C20 C19 H19 120.6(12)
C18 C19 H19 119.3(12)
C19 C20 C21 120.17(15)
C19 C20 H20 122.8(10)
C21 C20 H20 116.9(10)
C16 C21 C20 119.14(13)
C16 C21 H21 119.1(10)
C20 C21 H21 121.7(10)

loop_
_geom_bond_atom_site_label_1
_geom_bond_atom_site_label_2
_geom_bond_distance
O1 C3 1.3311(17)
O1 C11 1.4566(17)
O2 C6 1.4262(18)
O2 C5 1.4312(16)
O3 C1 1.2256(17)
O4 C14 1.2050(17)
O5 C15 1.2018(19)
N1 C15 1.3994(17)
N1 C14 1.4019(19)
N1 C16 1.4364(17)
N2 C3 1.2734(19)
N2 C2 1.4735(17)
N3 C1 1.3512(19)
N3 C4 1.4671(17)
N3 C6 1.4771(17)
C1 C2 1.5311(17)
C2 C13 1.5495(19)
C2 H2 0.938(17)
C3 C4 1.5085(18)
C4 C5 1.5145(19)
C4 C12 1.5660(17)
C5 H5A 1.001(18)
C5 H5B 1.013(16)
C6 C7 1.5470(18)
C6 H6 0.972(16)
C7 C10 1.527(2)
C7 C9 1.534(2)
C7 C8 1.5337(19)
C8 H8A 1.01(2)
C8 H8B 0.978(19)
C8 H8C 0.98(2)
C9 H9A 0.97(2)
C9 H9B 0.97(2)
C9 H9C 0.99(2)
C10 H10A 1.00(2)
C10 H10B 0.97(2)
C10 H10C 0.95(2)
C11 H11A 1.01(2)
C11 H11B 0.97(2)
C11 H11C 0.99(2)
C12 C15 1.5080(19)
C12 C13 1.5306(19)
C12 H12 0.933(15)
C13 C14 1.5198(17)
C13 H13 0.928(16)
C16 C21 1.383(2)
C16 C17 1.3878(19)
C17 C18 1.388(2)
C17 H17 0.94(2)
C18 C19 1.387(2)
C18 H18 0.987(18)
C19 C20 1.385(2)
C19 H19 0.97(2)
C20 C21 1.391(2)
C20 H20 1.007(19)
C21 H21 0.982(17)

loop_
_geom_torsion_atom_site_label_1
_geom_torsion_atom_site_label_2
_geom_torsion_atom_site_label_3
_geom_torsion_atom_site_label_4
_geom_torsion
C4 N3 C1 O3 -171.89(12)
C6 N3 C1 O3 -10.7(2)
C4 N3 C1 C2 5.76(15)
C6 N3 C1 C2 166.98(13)
C3 N2 C2 C1 -52.94(15)
C3 N2 C2 C13 61.19(13)
O3 C1 C2 N2 -132.24(14)
N3 C1 C2 N2 50.05(15)
O3 C1 C2 C13 110.64(15)
N3 C1 C2 C13 -67.08(13)
C2 N2 C3 O1 -176.22(12)
C2 N2 C3 C4 -0.20(16)
C11 O1 C3 N2 2.92(18)
C11 O1 C3 C4 -173.16(11)
C1 N3 C4 C3 -54.07(14)
C6 N3 C4 C3 141.15(11)
C1 N3 C4 C5 178.93(11)
C6 N3 C4 C5 14.15(14)
C1 N3 C4 C12 57.05(15)
C6 N3 C4 C12 -107.73(12)
N2 C3 C4 N3 52.85(14)
O1 C3 C4 N3 -130.76(12)
N2 C3 C4 C5 167.92(12)
O1 C3 C4 C5 -15.70(18)
N2 C3 C4 C12 -60.03(15)
O1 C3 C4 C12 116.36(12)
C6 O2 C5 C4 32.22(14)
N3 C4 C5 O2 -26.85(13)
C3 C4 C5 O2 -143.96(12)
C12 C4 C5 O2 88.92(13)
C5 O2 C6 N3 -22.82(14)
C5 O2 C6 C7 101.54(12)
C1 N3 C6 O2 -157.74(13)
C4 N3 C6 O2 4.15(14)
C1 N3 C6 C7 79.87(17)
C4 N3 C6 C7 -118.23(13)
O2 C6 C7 C10 168.66(12)
N3 C6 C7 C10 -74.42(15)
O2 C6 C7 C9 50.80(15)
N3 C6 C7 C9 167.72(13)
O2 C6 C7 C8 -69.58(16)
N3 C6 C7 C8 47.34(17)
N3 C4 C12 C15 -171.47(11)
C3 C4 C12 C15 -59.23(14)
C5 C4 C12 C15 75.55(14)
N3 C4 C12 C13 -55.90(13)
C3 C4 C12 C13 56.35(13)
C5 C4 C12 C13 -168.87(11)
C15 C12 C13 C14 -0.95(13)
C4 C12 C13 C14 -120.26(11)
C15 C12 C13 C2 116.43(11)
C4 C12 C13 C2 -2.88(13)
N2 C2 C13 C14 57.46(14)
C1 C2 C13 C14 177.03(11)
N2 C2 C13 C12 -56.94(13)
C1 C2 C13 C12 62.63(13)
C15 N1 C14 O4 178.57(12)
C16 N1 C14 O4 -6.0(2)
C15 N1 C14 C13 -1.27(14)
C16 N1 C14 C13 174.11(11)
C12 C13 C14 O4 -178.49(13)
C2 C13 C14 O4 65.16(17)
C12 C13 C14 N1 1.34(13)
C2 C13 C14 N1 -115.00(12)
C14 N1 C15 O5 179.86(13)
C16 N1 C15 O5 4.4(2)
C14 N1 C15 C12 0.64(14)
C16 N1 C15 C12 -174.82(11)
C13 C12 C15 O5 -178.93(14)
C4 C12 C15 O5 -61.93(18)
C13 C12 C15 N1 0.25(14)
C4 C12 C15 N1 117.26(12)
C15 N1 C16 C21 -55.89(17)
C14 N1 C16 C21 129.16(14)
C15 N1 C16 C17 121.32(14)
C14 N1 C16 C17 -53.63(18)
C21 C16 C17 C18 -0.5(2)
N1 C16 C17 C18 -177.71(13)
C16 C17 C18 C19 0.4(2)
C17 C18 C19 C20 0.1(2)
C18 C19 C20 C21 -0.4(2)
C17 C16 C21 C20 0.2(2)
N1 C16 C21 C20 177.35(13)
C19 C20 C21 C16 0.3(2)
